data_7054042
loop_
_publ_author_name
'Burkovskaya, Nataliya'
'Aleksandrov, Grigory'
'Ugolkova, Elena'
'Efimov, Nikolay'
'Evstifeev, Igor'
'Kiskin, Mikhail'
'Dobrokhotova, Zhanna'
'Minin, Vadim'
'Eremenko, Igor'

_publ_section_title
;
 Self-assembly and decay of Mn(ii) pivalate--phosphonate complexes
;
_journal_issue 4
_journal_name_full 'New Journal of Chemistry'
_journal_page_first 1587
_journal_paper_doi 10.1039/c3nj00899a
_journal_volume 38
_journal_year 2014
_chemical_formula_moiety 'C76 H156 Mn4 O36 P4'
_chemical_formula_sum 'C76 H156 Mn4 O36 P4'
_chemical_formula_weight 1989.64
_chemical_name_systematic
;
 ?
;
_space_group_crystal_system monoclinic
_space_group_IT_number 15
_space_group_name_Hall '-C 2yc'
_space_group_name_H-M_alt 'C 1 2/c 1'
_symmetry_space_group_name_Hall '-C 2yc'
_symmetry_space_group_name_H-M 'C 1 2/c 1'
_atom_sites_solution_hydrogens geom
_audit_creation_method SHELXL-2013
_cell_angle_alpha 90
_cell_angle_beta 108.213(10)
_cell_angle_gamma 90
_cell_formula_units_Z 4
_cell_length_a 27.413(17)
_cell_length_b 17.073(11)
_cell_length_c 26.290(16)
_cell_measurement_reflns_used 2104
_cell_measurement_temperature 184(2)
_cell_measurement_theta_max 20.65
_cell_measurement_theta_min 2.34
_cell_volume 11688(13)
_computing_cell_refinement 'Bruker SAINT'
_computing_data_collection 'Bruker APEX2'
_computing_data_reduction 'Bruker SAINT'
_computing_molecular_graphics 'Bruker SHELXTL'
_computing_publication_material 'Bruker SHELXTL'
_computing_structure_refinement 'SHELXL-2013 (Sheldrick, 2013)'
_computing_structure_solution 'SHELXS-97 (Sheldrick, 1990)'
_diffrn_ambient_temperature 184(2)
_diffrn_measured_fraction_theta_full 0.998
_diffrn_measured_fraction_theta_max 0.997
_diffrn_measurement_device_type 'Bruker APEX-II CCD'
_diffrn_measurement_method '\f and \w scans'
_diffrn_radiation_type MoK\a
_diffrn_radiation_wavelength 0.71073
_diffrn_reflns_av_R_equivalents 0.1125
_diffrn_reflns_av_unetI/netI 0.1557
_diffrn_reflns_Laue_measured_fraction_full 0.998
_diffrn_reflns_Laue_measured_fraction_max 0.997
_diffrn_reflns_limit_h_max 33
_diffrn_reflns_limit_h_min -33
_diffrn_reflns_limit_k_max 21
_diffrn_reflns_limit_k_min -21
_diffrn_reflns_limit_l_max 28
_diffrn_reflns_limit_l_min -32
_diffrn_reflns_number 41298
_diffrn_reflns_point_group_measured_fraction_full 0.998
_diffrn_reflns_point_group_measured_fraction_max 0.997
_diffrn_reflns_theta_full 25.242
_diffrn_reflns_theta_max 26.022
_diffrn_reflns_theta_min 1.426
_diffrn_source 'fine-focus sealed tube'
_exptl_absorpt_coefficient_mu 0.543
_exptl_absorpt_correction_T_max 0.958
_exptl_absorpt_correction_T_min 0.909
_exptl_absorpt_correction_type multi-scan
_exptl_absorpt_process_details 'SADABS v2004/1, Sheldrick, G.M., (2004)'
_exptl_crystal_colour colourless
_exptl_crystal_density_diffrn 1.131
_exptl_crystal_description prismatic
_exptl_crystal_F_000 4240
_exptl_crystal_size_max 0.180
_exptl_crystal_size_mid 0.120
_exptl_crystal_size_min 0.080
_platon_squeeze_details
;
;
_refine_diff_density_max 3.108
_refine_diff_density_min -0.850
_refine_diff_density_rms 0.192
_refine_ls_extinction_method none
_refine_ls_goodness_of_fit_ref 1.401
_refine_ls_hydrogen_treatment constr
_refine_ls_matrix_type full
_refine_ls_number_parameters 1012
_refine_ls_number_reflns 11482
_refine_ls_number_restraints 816
_refine_ls_restrained_S_all 1.459
_refine_ls_R_factor_all 0.2036
_refine_ls_R_factor_gt 0.1148
_refine_ls_shift/su_max 0.013
_refine_ls_shift/su_mean 0.001
_refine_ls_structure_factor_coef Fsqd
_refine_ls_weighting_details 'w=1/[\s^2^(Fo^2^)+(0.0700P)^2^] where P=(Fo^2^+2Fc^2^)/3'
_refine_ls_weighting_scheme calc
_refine_ls_wR_factor_gt 0.2744
_refine_ls_wR_factor_ref 0.2985
_reflns_Friedel_coverage 0.000
_reflns_number_gt 4132
_reflns_number_total 11482
_reflns_threshold_expression 'I > 2\s(I)'
_cod_data_source_file c3nj00899a2.cif
_cod_data_source_block comp_3
_cod_depositor_comments
;
The following automatic conversions were performed:

'_exptl_absorpt_correction_type' value 'multi scan' changed to
'multi-scan' according to
/usr/data/users/saulius/crontab/automatic-downloads/current/RSC/lib/dictionaries/cif_core.dic
dictionary named 'cif_core.dic' version 2.4.2 from 2011-04-26.

Automatic conversion script
Id: cif_fix_values 2281 2013-09-26 08:29:07Z andrius 
;
_cod_database_code 7054042
_shelx_space_group_comment
;
The symmetry employed for this shelxl refinement is uniquely defined
by the following loop, which should always be used as a source of
symmetry information in preference to the above space-group names.
They are only intended as comments.
;
_shelx_estimated_absorpt_t_min 0.909
_shelx_estimated_absorpt_t_max 0.958
_shelxl_version_number 2013-4

loop_
_space_group_symop_operation_xyz
'x, y, z'
'x, -y, z+1/2'
'x+1/2, y+1/2, z'
'x+1/2, -y+1/2, z+1/2'
'-x, -y, -z'
'-x, y, -z-1/2'
'-x+1/2, -y+1/2, -z'
'-x+1/2, y+1/2, -z-1/2'

loop_
_atom_site_label
_atom_site_type_symbol
_atom_site_fract_x
_atom_site_fract_y
_atom_site_fract_z
_atom_site_U_iso_or_equiv
_atom_site_adp_type
_atom_site_occupancy
_atom_site_site_symmetry_order
_atom_site_calc_flag
_atom_site_refinement_flags_posn
_atom_site_refinement_flags_adp
_atom_site_refinement_flags_occupancy
_atom_site_disorder_assembly
_atom_site_disorder_group
Mn1 Mn -0.06612(4) 0.34698(7) 0.29389(5) 0.0300(4) Uani 1 1 d . U . . .
Mn2 Mn -0.06640(4) 0.15026(7) 0.16280(5) 0.0292(4) Uani 1 1 d . U . . .
P1 P -0.06332(7) 0.14864(12) 0.29207(9) 0.0243(5) Uani 1 1 d D U . . .
P2 P -0.06364(7) 0.34778(12) 0.16594(9) 0.0247(5) Uani 1 1 d D U . . .
O1 O -0.0899(4) 0.3363(8) 0.3690(5) 0.055(4) Uani 0.5 1 d D U P A 1
O2 O -0.0136(4) 0.3508(9) 0.4293(5) 0.081(5) Uani 0.5 1 d D U P A 1
H2A H -0.0008 0.3486 0.4041 0.121 Uiso 0.5 1 calc R U P A 1
C1 C -0.0615(5) 0.3510(6) 0.4104(5) 0.086(6) Uani 0.5 1 d D U P A 1
C2 C -0.0886(5) 0.3768(9) 0.4509(6) 0.109(5) Uani 0.5 1 d D U P A 1
C3 C -0.0570(7) 0.3459(12) 0.5069(5) 0.086(5) Uani 0.5 1 d D U P A 1
H3A H -0.0299 0.3835 0.5241 0.128 Uiso 0.5 1 calc R U P A 1
H3B H -0.0415 0.2954 0.5030 0.128 Uiso 0.5 1 calc R U P A 1
H3C H -0.0797 0.3391 0.5289 0.128 Uiso 0.5 1 calc R U P A 1
C4 C -0.0906(9) 0.4682(8) 0.4518(9) 0.123(7) Uani 0.5 1 d D U P A 1
H4A H -0.1224 0.4863 0.4253 0.184 Uiso 0.5 1 calc R U P A 1
H4B H -0.0610 0.4896 0.4431 0.184 Uiso 0.5 1 calc R U P A 1
H4C H -0.0898 0.4860 0.4875 0.184 Uiso 0.5 1 calc R U P A 1
C5 C -0.1440(5) 0.3447(15) 0.4354(9) 0.138(7) Uani 0.5 1 d D U P A 1
H5A H -0.1594 0.3463 0.3963 0.207 Uiso 0.5 1 calc R U P A 1
H5B H -0.1644 0.3768 0.4521 0.207 Uiso 0.5 1 calc R U P A 1
H5C H -0.1434 0.2904 0.4478 0.207 Uiso 0.5 1 calc R U P A 1
O3 O -0.0657(5) 0.4777(6) 0.3167(5) 0.041(4) Uani 0.5 1 d D U P A 1
O4 O -0.0653(6) 0.5294(7) 0.2411(5) 0.083(5) Uani 0.5 1 d D U P A 1
H4D H -0.0633 0.4829 0.2316 0.125 Uiso 0.5 1 calc R U P A 1
C6 C -0.0699(3) 0.5302(6) 0.2874(4) 0.034(5) Uani 0.5 1 d D U P A 1
C7 C -0.0825(5) 0.6107(6) 0.3057(6) 0.061(6) Uani 0.5 1 d D U P A 1
C8 C -0.0372(7) 0.6686(9) 0.3117(10) 0.103(9) Uani 0.5 1 d D U P A 1
H8A H -0.0066 0.6492 0.3394 0.155 Uiso 0.5 1 calc R U P A 1
H8B H -0.0464 0.7203 0.3221 0.155 Uiso 0.5 1 calc R U P A 1
H8C H -0.0300 0.6726 0.2776 0.155 Uiso 0.5 1 calc R U P A 1
C9 C -0.1317(7) 0.6429(11) 0.2624(8) 0.116(10) Uani 0.5 1 d D U P A 1
H9A H -0.1602 0.6063 0.2583 0.173 Uiso 0.5 1 calc R U P A 1
H9B H -0.1249 0.6484 0.2282 0.173 Uiso 0.5 1 calc R U P A 1
H9C H -0.1407 0.6941 0.2738 0.173 Uiso 0.5 1 calc R U P A 1
C10 C -0.0933(10) 0.6050(10) 0.3599(7) 0.109(9) Uani 0.5 1 d D U P A 1
H10A H -0.0631 0.5834 0.3870 0.163 Uiso 0.5 1 calc R U P A 1
H10B H -0.1228 0.5707 0.3561 0.163 Uiso 0.5 1 calc R U P A 1
H10C H -0.1007 0.6573 0.3710 0.163 Uiso 0.5 1 calc R U P A 1
O5 O -0.1540(5) 0.3781(7) 0.2586(7) 0.056(4) Uani 0.5 1 d D U P A 1
O6 O -0.1847(5) 0.2583(7) 0.2469(8) 0.105(6) Uani 0.5 1 d D U P A 1
H6A H -0.1538 0.2445 0.2569 0.157 Uiso 0.5 1 calc R U P A 1
C11 C -0.1874(4) 0.3315(8) 0.2508(4) 0.045(6) Uani 0.5 1 d D U P A 1
C12 C -0.2420(5) 0.3605(9) 0.2437(7) 0.097(8) Uani 0.5 1 d D U P A 1
C13 C -0.2432(8) 0.4148(14) 0.2902(9) 0.102(10) Uani 0.5 1 d D U P A 1
H13A H -0.2139 0.4509 0.2984 0.154 Uiso 0.5 1 calc R U P A 1
H13B H -0.2412 0.3832 0.3219 0.154 Uiso 0.5 1 calc R U P A 1
H13C H -0.2753 0.4448 0.2798 0.154 Uiso 0.5 1 calc R U P A 1
C14 C -0.2781(7) 0.2890(12) 0.2425(15) 0.175(14) Uani 0.5 1 d D U P A 1
H14A H -0.2687 0.2649 0.2781 0.263 Uiso 0.5 1 calc R U P A 1
H14B H -0.2745 0.2505 0.2163 0.263 Uiso 0.5 1 calc R U P A 1
H14C H -0.3138 0.3070 0.2325 0.263 Uiso 0.5 1 calc R U P A 1
C15 C -0.2630(9) 0.404(2) 0.1891(8) 0.174(14) Uani 0.5 1 d D U P A 1
H15A H -0.2397 0.4473 0.1878 0.260 Uiso 0.5 1 calc R U P A 1
H15B H -0.2972 0.4255 0.1855 0.260 Uiso 0.5 1 calc R U P A 1
H15C H -0.2654 0.3677 0.1597 0.260 Uiso 0.5 1 calc R U P A 1
O7 O -0.0651(5) 0.0198(6) 0.1413(5) 0.046(4) Uani 0.5 1 d D U P B 1
O8 O -0.0656(7) -0.0339(7) 0.2147(4) 0.088(6) Uani 0.5 1 d D U P B 1
H8D H -0.0636 0.0126 0.2257 0.133 Uiso 0.5 1 calc R U P B 1
C16 C -0.0699(3) -0.0343(6) 0.1656(4) 0.025(4) Uani 0.5 1 d D U P B 1
C17 C -0.0832(5) -0.1140(6) 0.1390(5) 0.057(5) Uani 0.5 1 d D U P B 1
C18 C -0.1034(8) -0.1065(9) 0.0769(4) 0.086(7) Uani 0.5 1 d D U P B 1
H18A H -0.0761 -0.0857 0.0640 0.128 Uiso 0.5 1 calc R U P B 1
H18B H -0.1330 -0.0710 0.0666 0.128 Uiso 0.5 1 calc R U P B 1
H18C H -0.1139 -0.1582 0.0610 0.128 Uiso 0.5 1 calc R U P B 1
C19 C -0.0360(6) -0.1698(9) 0.1551(8) 0.089(7) Uani 0.5 1 d D U P B 1
H19A H -0.0079 -0.1463 0.1448 0.133 Uiso 0.5 1 calc R U P B 1
H19B H -0.0455 -0.2201 0.1368 0.133 Uiso 0.5 1 calc R U P B 1
H19C H -0.0250 -0.1781 0.1939 0.133 Uiso 0.5 1 calc R U P B 1
C20 C -0.1269(7) -0.1514(9) 0.1581(9) 0.095(8) Uani 0.5 1 d D U P B 1
H20A H -0.1578 -0.1186 0.1462 0.142 Uiso 0.5 1 calc R U P B 1
H20B H -0.1154 -0.1549 0.1973 0.142 Uiso 0.5 1 calc R U P B 1
H20C H -0.1349 -0.2040 0.1428 0.142 Uiso 0.5 1 calc R U P B 1
O9 O -0.0865(4) 0.1609(8) 0.0709(5) 0.049(4) Uani 0.5 1 d D U P B 1
O10 O -0.0094(4) 0.1587(11) 0.0634(5) 0.115(8) Uani 0.5 1 d D U P B 1
H10G H 0.0006 0.1589 0.0970 0.172 Uiso 0.5 1 calc R U P B 1
C21 C -0.0578(4) 0.1553(5) 0.0464(4) 0.029(4) Uani 0.5 1 d D U P B 1
C22 C -0.0811(5) 0.1416(7) -0.0134(4) 0.043(4) Uani 0.5 1 d D U P B 1
C23 C -0.0331(6) 0.1093(13) -0.0336(7) 0.091(8) Uani 0.5 1 d D U P B 1
H23A H -0.0066 0.1500 -0.0275 0.137 Uiso 0.5 1 calc R U P B 1
H23B H -0.0460 0.0969 -0.0719 0.137 Uiso 0.5 1 calc R U P B 1
H23C H -0.0183 0.0622 -0.0134 0.137 Uiso 0.5 1 calc R U P B 1
C24 C -0.1006(8) 0.2165(9) -0.0448(6) 0.101(8) Uani 0.5 1 d D U P B 1
H24A H -0.1300 0.2368 -0.0351 0.152 Uiso 0.5 1 calc R U P B 1
H24B H -0.1112 0.2052 -0.0832 0.152 Uiso 0.5 1 calc R U P B 1
H24C H -0.0731 0.2557 -0.0361 0.152 Uiso 0.5 1 calc R U P B 1
C25 C -0.1210(7) 0.0759(10) -0.0265(6) 0.074(7) Uani 0.5 1 d D U P B 1
H25A H -0.1492 0.0895 -0.0127 0.112 Uiso 0.5 1 calc R U P B 1
H25B H -0.1049 0.0270 -0.0098 0.112 Uiso 0.5 1 calc R U P B 1
H25C H -0.1344 0.0689 -0.0654 0.112 Uiso 0.5 1 calc R U P B 1
O11 O -0.1514(4) 0.1208(7) 0.1400(5) 0.040(3) Uani 0.5 1 d D U P B 1
O12 O -0.1862(4) 0.2348(6) 0.1177(7) 0.099(7) Uani 0.5 1 d D U P B 1
H12A H -0.1560 0.2513 0.1311 0.149 Uiso 0.5 1 calc R U P B 1
C26 C -0.1863(4) 0.1618(7) 0.1194(4) 0.030(4) Uani 0.5 1 d D U P B 1
C27 C -0.2381(5) 0.1230(8) 0.0909(6) 0.086(8) Uani 0.5 1 d D U P B 1
C28 C -0.2353(8) 0.0838(16) 0.0382(8) 0.119(10) Uani 0.5 1 d D U P B 1
H28A H -0.2094 0.0421 0.0471 0.178 Uiso 0.5 1 calc R U P B 1
H28B H -0.2258 0.1231 0.0158 0.178 Uiso 0.5 1 calc R U P B 1
H28C H -0.2688 0.0614 0.0187 0.178 Uiso 0.5 1 calc R U P B 1
C29 C -0.2516(8) 0.0598(14) 0.1265(10) 0.188(15) Uani 0.5 1 d D U P B 1
H29A H -0.2228 0.0232 0.1393 0.283 Uiso 0.5 1 calc R U P B 1
H29B H -0.2823 0.0312 0.1056 0.283 Uiso 0.5 1 calc R U P B 1
H29C H -0.2582 0.0850 0.1572 0.283 Uiso 0.5 1 calc R U P B 1
C30 C -0.2812(5) 0.1862(10) 0.0758(11) 0.110(9) Uani 0.5 1 d D U P B 1
H30A H -0.2784 0.2193 0.1070 0.165 Uiso 0.5 1 calc R U P B 1
H30B H -0.3148 0.1604 0.0644 0.165 Uiso 0.5 1 calc R U P B 1
H30C H -0.2774 0.2186 0.0465 0.165 Uiso 0.5 1 calc R U P B 1
O13 O -0.0127(4) 0.1604(6) 0.3346(4) 0.025(2) Uani 0.5 1 d . U P A 1
O14 O -0.0906(3) 0.2281(5) 0.2770(4) 0.022(2) Uani 0.5 1 d . U P A 1
O15 O -0.0575(4) 0.1101(6) 0.2409(4) 0.022(2) Uani 0.5 1 d . U P A 1
O16 O -0.0911(4) 0.2711(5) 0.1614(4) 0.021(2) Uani 0.5 1 d . U P A 1
O17 O -0.0118(3) 0.3412(5) 0.1563(4) 0.021(2) Uani 0.5 1 d . U P A 1
O18 O -0.0588(4) 0.3858(6) 0.2192(4) 0.023(2) Uani 0.5 1 d . U P A 1
C32 C -0.1154(9) 0.1291(11) 0.3647(8) 0.069(7) Uani 0.5 1 d D U P C 1
H32A H -0.1361 0.0953 0.3799 0.104 Uiso 0.5 1 calc R U P C 1
H32B H -0.1347 0.1768 0.3504 0.104 Uiso 0.5 1 calc R U P C 1
H32C H -0.0835 0.1431 0.3926 0.104 Uiso 0.5 1 calc R U P C 1
C33 C -0.0762(6) 0.0066(8) 0.3378(8) 0.046(5) Uani 0.5 1 d D U P C 1
H33A H -0.0982 -0.0260 0.3522 0.068 Uiso 0.5 1 calc R U P C 1
H33B H -0.0433 0.0156 0.3657 0.068 Uiso 0.5 1 calc R U P C 1
H33C H -0.0701 -0.0202 0.3073 0.068 Uiso 0.5 1 calc R U P C 1
C34 C -0.1541(5) 0.0699(12) 0.2743(7) 0.061(6) Uani 0.5 1 d D U P C 1
H34A H -0.1759 0.0359 0.2881 0.092 Uiso 0.5 1 calc R U P C 1
H34B H -0.1471 0.0443 0.2440 0.092 Uiso 0.5 1 calc R U P C 1
H34C H -0.1717 0.1198 0.2626 0.092 Uiso 0.5 1 calc R U P C 1
C36 C -0.0774(6) 0.4923(7) 0.1135(7) 0.032(4) Uani 0.5 1 d D U P D 1
H36A H -0.0999 0.5249 0.0851 0.048 Uiso 0.5 1 calc R U P D 1
H36B H -0.0445 0.4850 0.1069 0.048 Uiso 0.5 1 calc R U P D 1
H36C H -0.0717 0.5182 0.1482 0.048 Uiso 0.5 1 calc R U P D 1
C37 C -0.1541(5) 0.4290(12) 0.1245(8) 0.057(5) Uani 0.5 1 d D U P D 1
H37A H -0.1752 0.4632 0.0961 0.086 Uiso 0.5 1 calc R U P D 1
H37B H -0.1472 0.4553 0.1592 0.086 Uiso 0.5 1 calc R U P D 1
H37C H -0.1726 0.3799 0.1249 0.086 Uiso 0.5 1 calc R U P D 1
C38 C -0.1129(7) 0.3702(10) 0.0594(5) 0.046(5) Uani 0.5 1 d D U P D 1
H38A H -0.1346 0.4037 0.0310 0.069 Uiso 0.5 1 calc R U P D 1
H38B H -0.1304 0.3202 0.0597 0.069 Uiso 0.5 1 calc R U P D 1
H38C H -0.0801 0.3608 0.0530 0.069 Uiso 0.5 1 calc R U P D 1
O1A O -0.0598(6) 0.3795(7) 0.3820(5) 0.071(5) Uani 0.5 1 d D U P A 2
O2A O -0.0663(8) 0.2610(6) 0.4108(6) 0.124(8) Uani 0.5 1 d D U P A 2
H2AA H -0.0636 0.2461 0.3814 0.186 Uiso 0.5 1 calc R U P A 2
C1A C -0.0668(3) 0.3347(6) 0.4122(4) 0.025(4) Uani 0.5 1 d D U P A 2
C2A C -0.0797(5) 0.3612(7) 0.4622(5) 0.060(5) Uani 0.5 1 d D U P A 2
C3A C -0.0337(6) 0.4016(15) 0.5028(7) 0.147(11) Uani 0.5 1 d D U P A 2
H3AA H -0.0028 0.3698 0.5079 0.220 Uiso 0.5 1 calc R U P A 2
H3AB H -0.0405 0.4074 0.5370 0.220 Uiso 0.5 1 calc R U P A 2
H3AC H -0.0286 0.4534 0.4892 0.220 Uiso 0.5 1 calc R U P A 2
C4A C -0.1267(6) 0.4174(10) 0.4449(7) 0.063(5) Uani 0.5 1 d D U P A 2
H4AA H -0.1224 0.4545 0.4182 0.095 Uiso 0.5 1 calc R U P A 2
H4AB H -0.1292 0.4461 0.4763 0.095 Uiso 0.5 1 calc R U P A 2
H4AC H -0.1582 0.3868 0.4294 0.095 Uiso 0.5 1 calc R U P A 2
C5A C -0.0954(9) 0.2871(9) 0.4886(8) 0.121(9) Uani 0.5 1 d D U P A 2
H5AA H -0.1326 0.2788 0.4736 0.181 Uiso 0.5 1 calc R U P A 2
H5AB H -0.0863 0.2950 0.5274 0.181 Uiso 0.5 1 calc R U P A 2
H5AC H -0.0773 0.2411 0.4813 0.181 Uiso 0.5 1 calc R U P A 2
O3A O -0.0891(5) 0.4783(8) 0.2832(6) 0.058(4) Uani 0.5 1 d D U P A 2
O4A O -0.0122(5) 0.5290(8) 0.3065(8) 0.122(8) Uani 0.5 1 d D U P A 2
H4AD H -0.0019 0.4825 0.3077 0.183 Uiso 0.5 1 calc R U P A 2
C6A C -0.0602(5) 0.5298(7) 0.2948(4) 0.085(10) Uani 0.5 1 d D U P A 2
C7A C -0.0832(6) 0.6113(8) 0.2965(7) 0.088(9) Uani 0.5 1 d D U P A 2
C8A C -0.0535(9) 0.6502(10) 0.3511(7) 0.100(9) Uani 0.5 1 d D U P A 2
H8AA H -0.0595 0.6202 0.3803 0.150 Uiso 0.5 1 calc R U P A 2
H8AB H -0.0658 0.7040 0.3518 0.150 Uiso 0.5 1 calc R U P A 2
H8AC H -0.0167 0.6509 0.3554 0.150 Uiso 0.5 1 calc R U P A 2
C9A C -0.0765(10) 0.6643(10) 0.2508(8) 0.127(11) Uani 0.5 1 d D U P A 2
H9AA H -0.0941 0.6404 0.2160 0.191 Uiso 0.5 1 calc R U P A 2
H9AB H -0.0398 0.6698 0.2549 0.191 Uiso 0.5 1 calc R U P A 2
H9AC H -0.0912 0.7161 0.2527 0.191 Uiso 0.5 1 calc R U P A 2
C10A C -0.1410(6) 0.6052(12) 0.2905(13) 0.159(15) Uani 0.5 1 d D U P A 2
H10D H -0.1593 0.5811 0.2559 0.239 Uiso 0.5 1 calc R U P A 2
H10E H -0.1549 0.6577 0.2922 0.239 Uiso 0.5 1 calc R U P A 2
H10F H -0.1456 0.5730 0.3195 0.239 Uiso 0.5 1 calc R U P A 2
O5A O -0.1508(4) 0.3380(10) 0.2874(5) 0.067(5) Uani 0.5 1 d D U P A 2
O6A O -0.1856(5) 0.3253(12) 0.2011(6) 0.112(6) Uani 0.5 1 d D U P A 2
H6AA H -0.1553 0.3264 0.2000 0.167 Uiso 0.5 1 calc R U P A 2
C11A C -0.1857(4) 0.3394(6) 0.2479(6) 0.082(8) Uani 0.5 1 d D U P A 2
C12A C -0.2388(5) 0.3609(10) 0.2514(6) 0.105(7) Uani 0.5 1 d D U P A 2
C13A C -0.2413(7) 0.4506(10) 0.2612(12) 0.117(9) Uani 0.5 1 d D U P A 2
H13D H -0.2198 0.4632 0.2976 0.176 Uiso 0.5 1 calc R U P A 2
H13E H -0.2769 0.4658 0.2566 0.176 Uiso 0.5 1 calc R U P A 2
H13F H -0.2289 0.4793 0.2354 0.176 Uiso 0.5 1 calc R U P A 2
C14A C -0.2513(8) 0.3149(17) 0.2962(9) 0.143(9) Uani 0.5 1 d D U P A 2
H14D H -0.2226 0.3196 0.3295 0.214 Uiso 0.5 1 calc R U P A 2
H14E H -0.2567 0.2596 0.2861 0.214 Uiso 0.5 1 calc R U P A 2
H14F H -0.2825 0.3362 0.3016 0.214 Uiso 0.5 1 calc R U P A 2
C15A C -0.2803(5) 0.3412(15) 0.1964(7) 0.098(8) Uani 0.5 1 d D U P A 2
H15D H -0.2777 0.3790 0.1693 0.146 Uiso 0.5 1 calc R U P A 2
H15E H -0.3146 0.3440 0.2003 0.146 Uiso 0.5 1 calc R U P A 2
H15F H -0.2743 0.2882 0.1852 0.146 Uiso 0.5 1 calc R U P A 2
O7A O -0.0902(5) 0.0178(7) 0.1606(6) 0.061(4) Uani 0.5 1 d D U P B 2
O8A O -0.0147(5) -0.0359(7) 0.1845(7) 0.102(6) Uani 0.5 1 d D U P B 2
H8AD H -0.0038 0.0104 0.1896 0.153 Uiso 0.5 1 calc R U P B 2
C16A C -0.0626(5) -0.0354(6) 0.1663(5) 0.101(7) Uani 0.5 1 d D U P B 2
C17A C -0.0860(5) -0.1162(7) 0.1496(7) 0.117(6) Uani 0.5 1 d D U P B 2
C18A C -0.1452(5) -0.1141(12) 0.1324(11) 0.124(7) Uani 0.5 1 d D U P B 2
H18D H -0.1563 -0.0873 0.1598 0.187 Uiso 0.5 1 calc R U P B 2
H18E H -0.1586 -0.1678 0.1280 0.187 Uiso 0.5 1 calc R U P B 2
H18F H -0.1584 -0.0860 0.0983 0.187 Uiso 0.5 1 calc R U P B 2
C19A C -0.0679(9) -0.1464(10) 0.1023(9) 0.114(7) Uani 0.5 1 d D U P B 2
H19D H -0.0783 -0.1089 0.0727 0.171 Uiso 0.5 1 calc R U P B 2
H19E H -0.0837 -0.1974 0.0902 0.171 Uiso 0.5 1 calc R U P B 2
H19F H -0.0304 -0.1517 0.1144 0.171 Uiso 0.5 1 calc R U P B 2
C20A C -0.0658(10) -0.1761(9) 0.1967(8) 0.135(7) Uani 0.5 1 d D U P B 2
H20D H -0.0765 -0.1593 0.2273 0.203 Uiso 0.5 1 calc R U P B 2
H20E H -0.0283 -0.1785 0.2074 0.203 Uiso 0.5 1 calc R U P B 2
H20F H -0.0801 -0.2281 0.1849 0.203 Uiso 0.5 1 calc R U P B 2
O9A O -0.0646(6) 0.1174(9) 0.0788(5) 0.066(5) Uani 0.5 1 d D U P B 2
O10A O -0.0659(7) 0.2348(8) 0.0427(7) 0.119(7) Uani 0.5 1 d D U P B 2
H10H H -0.0633 0.2527 0.0732 0.179 Uiso 0.5 1 calc R U P B 2
C21A C -0.0694(4) 0.1618(9) 0.0434(6) 0.077(7) Uani 0.5 1 d D U P B 2
C22A C -0.0822(8) 0.1186(10) -0.0103(6) 0.133(8) Uani 0.5 1 d D U P B 2
C23A C -0.0503(10) 0.1582(17) -0.0448(8) 0.151(10) Uani 0.5 1 d D U P B 2
H23D H -0.0619 0.2123 -0.0534 0.226 Uiso 0.5 1 calc R U P B 2
H23E H -0.0556 0.1286 -0.0780 0.226 Uiso 0.5 1 calc R U P B 2
H23F H -0.0137 0.1581 -0.0242 0.226 Uiso 0.5 1 calc R U P B 2
C24A C -0.1398(7) 0.1264(18) -0.0414(9) 0.159(11) Uani 0.5 1 d D U P B 2
H24D H -0.1600 0.0990 -0.0221 0.238 Uiso 0.5 1 calc R U P B 2
H24E H -0.1467 0.1034 -0.0771 0.238 Uiso 0.5 1 calc R U P B 2
H24F H -0.1494 0.1820 -0.0449 0.238 Uiso 0.5 1 calc R U P B 2
C25A C -0.0664(13) 0.0314(10) -0.0024(10) 0.195(12) Uani 0.5 1 d D U P B 2
H25D H -0.0824 0.0070 0.0221 0.292 Uiso 0.5 1 calc R U P B 2
H25E H -0.0290 0.0275 0.0127 0.292 Uiso 0.5 1 calc R U P B 2
H25F H -0.0778 0.0044 -0.0371 0.292 Uiso 0.5 1 calc R U P B 2
O11A O -0.1543(5) 0.1616(9) 0.1163(6) 0.061(5) Uani 0.5 1 d D U P B 2
O12A O -0.1847(4) 0.1321(10) 0.1811(5) 0.099(7) Uani 0.5 1 d D U P B 2
H12B H -0.1544 0.1391 0.2010 0.149 Uiso 0.5 1 calc R U P B 2
C26A C -0.1868(4) 0.1426(6) 0.1333(5) 0.045(6) Uani 0.5 1 d D U P B 2
C27A C -0.2398(4) 0.1273(8) 0.0920(5) 0.060(6) Uani 0.5 1 d D U P B 2
C28A C -0.2400(7) 0.0421(10) 0.0701(9) 0.098(9) Uani 0.5 1 d D U P B 2
H28D H -0.2136 0.0374 0.0523 0.146 Uiso 0.5 1 calc R U P B 2
H28E H -0.2737 0.0306 0.0444 0.146 Uiso 0.5 1 calc R U P B 2
H28F H -0.2327 0.0048 0.0999 0.146 Uiso 0.5 1 calc R U P B 2
C29A C -0.2820(5) 0.1341(15) 0.1197(7) 0.092(8) Uani 0.5 1 d D U P B 2
H29D H -0.2812 0.1867 0.1349 0.138 Uiso 0.5 1 calc R U P B 2
H29E H -0.2756 0.0951 0.1485 0.138 Uiso 0.5 1 calc R U P B 2
H29F H -0.3157 0.1247 0.0934 0.138 Uiso 0.5 1 calc R U P B 2
C30A C -0.2508(7) 0.1855(13) 0.0449(7) 0.114(10) Uani 0.5 1 d D U P B 2
H30D H -0.2241 0.1808 0.0275 0.171 Uiso 0.5 1 calc R U P B 2
H30E H -0.2510 0.2390 0.0583 0.171 Uiso 0.5 1 calc R U P B 2
H30F H -0.2843 0.1737 0.0189 0.171 Uiso 0.5 1 calc R U P B 2
O13A O -0.0101(4) 0.1129(7) 0.3043(5) 0.038(3) Uani 0.5 1 d . U P A 2
O14A O -0.0589(4) 0.2279(6) 0.3198(5) 0.038(3) Uani 0.5 1 d . U P A 2
O15A O -0.0887(4) 0.1524(7) 0.2338(4) 0.033(3) Uani 0.5 1 d . U P A 2
O16A O -0.0591(4) 0.2682(5) 0.1419(4) 0.033(3) Uani 0.5 1 d . U P A 2
O17A O -0.0125(4) 0.3853(6) 0.1875(5) 0.036(3) Uani 0.5 1 d . U P A 2
O18A O -0.0899(4) 0.3364(7) 0.2097(4) 0.036(3) Uani 0.5 1 d . U P A 2
C32A C -0.1549(5) 0.1228(12) 0.3146(9) 0.059(6) Uiso 0.5 1 d D . P C 2
H32D H -0.1749 0.0872 0.3296 0.089 Uiso 0.5 1 calc R U P C 2
H32E H -0.1736 0.1329 0.2769 0.089 Uiso 0.5 1 calc R U P C 2
H32F H -0.1494 0.1723 0.3345 0.089 Uiso 0.5 1 calc R U P C 2
C33A C -0.1103(8) 0.0035(8) 0.2924(9) 0.065(6) Uiso 0.5 1 d D . P C 2
H33D H -0.1315 -0.0290 0.3080 0.098 Uiso 0.5 1 calc R U P C 2
H33E H -0.0767 -0.0216 0.2985 0.098 Uiso 0.5 1 calc R U P C 2
H33F H -0.1273 0.0092 0.2539 0.098 Uiso 0.5 1 calc R U P C 2
C34A C -0.0737(7) 0.0654(12) 0.3788(5) 0.061(6) Uiso 0.5 1 d D . P C 2
H34D H -0.0949 0.0308 0.3928 0.091 Uiso 0.5 1 calc R U P C 2
H34E H -0.0665 0.1138 0.3999 0.091 Uiso 0.5 1 calc R U P C 2
H34F H -0.0412 0.0391 0.3812 0.091 Uiso 0.5 1 calc R U P C 2
C36A C -0.1552(5) 0.3682(10) 0.0893(8) 0.056(5) Uani 0.5 1 d D U P D 2
H36D H -0.1779 0.4007 0.0609 0.084 Uiso 0.5 1 calc R U P D 2
H36E H -0.1714 0.3589 0.1172 0.084 Uiso 0.5 1 calc R U P D 2
H36F H -0.1491 0.3180 0.0742 0.084 Uiso 0.5 1 calc R U P D 2
C37A C -0.1122(10) 0.4888(10) 0.1400(9) 0.087(8) Uani 0.5 1 d D U P D 2
H37D H -0.1338 0.5235 0.1124 0.131 Uiso 0.5 1 calc R U P D 2
H37E H -0.0792 0.5143 0.1574 0.131 Uiso 0.5 1 calc R U P D 2
H37F H -0.1294 0.4779 0.1668 0.131 Uiso 0.5 1 calc R U P D 2
C38A C -0.0782(8) 0.4307(15) 0.0711(8) 0.085(8) Uani 0.5 1 d D U P D 2
H38D H -0.1011 0.4647 0.0440 0.127 Uiso 0.5 1 calc R U P D 2
H38E H -0.0720 0.3822 0.0541 0.127 Uiso 0.5 1 calc R U P D 2
H38F H -0.0455 0.4576 0.0876 0.127 Uiso 0.5 1 calc R U P D 2
C31 C -0.1027(3) 0.0853(4) 0.3192(3) 0.042(2) Uani 1 1 d D U . . .
C35 C -0.1031(3) 0.4112(4) 0.1141(3) 0.042(2) Uani 1 1 d D U . . .

loop_
_atom_site_aniso_label
_atom_site_aniso_U_11
_atom_site_aniso_U_22
_atom_site_aniso_U_33
_atom_site_aniso_U_23
_atom_site_aniso_U_13
_atom_site_aniso_U_12
Mn1 0.0298(7) 0.0301(8) 0.0305(9) -0.0012(6) 0.0102(6) 0.0039(6)
Mn2 0.0277(7) 0.0301(8) 0.0269(8) -0.0048(6) 0.0043(6) -0.0020(6)
P1 0.0263(11) 0.0216(11) 0.0236(14) 0.0016(10) 0.0055(9) -0.0014(10)
P2 0.0257(11) 0.0210(12) 0.0263(14) 0.0009(10) 0.0064(9) 0.0032(10)
O1 0.050(8) 0.061(10) 0.058(9) -0.019(7) 0.024(7) -0.017(7)
O2 0.049(7) 0.158(16) 0.033(9) -0.006(10) 0.010(6) 0.004(9)
C1 0.065(9) 0.106(14) 0.094(10) -0.043(9) 0.034(7) -0.021(9)
C2 0.097(8) 0.137(11) 0.111(10) -0.041(9) 0.057(7) -0.007(8)
C3 0.067(9) 0.111(12) 0.106(10) -0.048(9) 0.065(7) -0.014(8)
C4 0.121(13) 0.137(11) 0.123(14) -0.041(9) 0.058(11) -0.005(8)
C5 0.100(8) 0.173(15) 0.156(14) -0.046(11) 0.060(8) -0.019(9)
O3 0.055(10) 0.036(7) 0.037(10) 0.004(6) 0.020(7) 0.008(7)
O4 0.170(17) 0.029(8) 0.073(11) 0.002(7) 0.070(11) -0.007(9)
C6 0.032(10) 0.020(9) 0.054(11) 0.007(7) 0.020(8) 0.007(7)
C7 0.088(14) 0.018(9) 0.092(14) -0.004(8) 0.049(11) 0.016(7)
C8 0.150(17) 0.057(13) 0.13(2) -0.034(14) 0.087(16) -0.031(12)
C9 0.111(15) 0.09(2) 0.14(2) 0.044(15) 0.041(14) 0.032(13)
C10 0.20(3) 0.036(13) 0.129(15) -0.010(11) 0.111(16) 0.025(15)
O5 0.041(8) 0.049(9) 0.086(14) 0.006(8) 0.031(8) 0.012(6)
O6 0.039(7) 0.066(8) 0.186(15) -0.011(9) 0.003(9) -0.001(7)
C11 0.040(11) 0.060(9) 0.043(13) 0.009(9) 0.025(9) 0.001(7)
C12 0.041(12) 0.157(19) 0.086(15) -0.040(13) 0.012(10) 0.023(9)
C13 0.10(2) 0.13(2) 0.097(18) -0.022(15) 0.060(15) 0.000(16)
C14 0.10(2) 0.20(2) 0.25(4) -0.07(2) 0.10(2) -0.018(16)
C15 0.13(2) 0.26(3) 0.118(19) 0.013(19) 0.028(15) 0.09(2)
O7 0.072(11) 0.030(7) 0.030(9) -0.009(6) 0.005(7) -0.011(7)
O8 0.202(18) 0.039(9) 0.031(8) -0.001(6) 0.046(9) 0.010(10)
C16 0.027(9) 0.022(7) 0.025(8) 0.001(5) 0.008(7) 0.006(6)
C17 0.081(10) 0.027(8) 0.068(9) -0.022(7) 0.031(8) -0.008(6)
C18 0.153(19) 0.025(11) 0.073(10) -0.024(7) 0.028(9) 0.003(11)
C19 0.123(13) 0.082(13) 0.069(15) -0.018(11) 0.043(11) 0.045(11)
C20 0.106(13) 0.042(12) 0.16(2) 0.011(13) 0.072(14) 0.003(10)
O9 0.036(8) 0.075(11) 0.029(9) -0.025(8) 0.000(7) 0.000(7)
O10 0.049(7) 0.27(2) 0.025(9) 0.010(12) 0.005(6) -0.006(8)
C21 0.050(7) 0.018(8) 0.016(8) -0.010(6) 0.006(5) 0.008(7)
C22 0.051(8) 0.068(9) 0.007(7) -0.009(6) 0.002(6) 0.006(7)
C23 0.086(12) 0.109(18) 0.094(18) -0.040(14) 0.050(12) 0.003(11)
C24 0.141(19) 0.092(11) 0.051(14) 0.018(9) 0.002(12) 0.025(11)
C25 0.093(12) 0.103(13) 0.023(12) -0.030(10) 0.013(10) -0.030(11)
O11 0.024(6) 0.047(8) 0.036(10) -0.005(6) -0.009(6) -0.006(6)
O12 0.032(7) 0.035(7) 0.22(2) 0.018(8) 0.023(9) -0.001(6)
C26 0.028(8) 0.042(7) 0.023(10) 0.011(7) 0.014(7) -0.004(6)
C27 0.052(11) 0.082(15) 0.099(16) 0.012(11) -0.011(10) -0.035(9)
C28 0.076(17) 0.14(2) 0.112(18) -0.019(15) -0.014(13) -0.036(17)
C29 0.14(2) 0.20(3) 0.19(3) 0.09(2) 0.00(2) -0.09(2)
C30 0.057(11) 0.087(15) 0.16(3) 0.017(14) 0.000(13) -0.042(10)
O13 0.027(5) 0.023(6) 0.021(6) -0.005(5) -0.001(5) -0.007(5)
O14 0.020(5) 0.021(6) 0.017(6) -0.003(4) -0.004(5) -0.004(4)
O15 0.021(5) 0.022(6) 0.019(7) 0.011(5) 0.000(5) 0.009(4)
O16 0.026(6) 0.012(5) 0.025(7) 0.001(4) 0.008(5) 0.000(4)
O17 0.024(5) 0.011(5) 0.025(7) 0.009(5) 0.005(4) 0.007(4)
O18 0.037(6) 0.014(5) 0.017(6) -0.003(4) 0.010(5) -0.005(5)
C32 0.084(15) 0.071(14) 0.089(15) -0.010(11) 0.078(14) -0.022(11)
C33 0.042(10) 0.046(10) 0.055(14) 0.022(9) 0.024(9) -0.008(8)
C34 0.048(10) 0.064(14) 0.067(13) 0.030(10) 0.011(9) -0.029(9)
C36 0.031(9) 0.052(10) 0.015(10) 0.007(7) 0.009(8) 0.001(7)
C37 0.053(10) 0.059(14) 0.058(15) 0.006(11) 0.013(10) 0.015(10)
C38 0.047(11) 0.043(11) 0.027(10) 0.004(8) -0.017(8) 0.002(8)
O1A 0.126(15) 0.050(9) 0.065(11) 0.003(8) 0.069(11) 0.015(9)
O2A 0.28(2) 0.047(7) 0.081(13) 0.004(7) 0.105(15) 0.016(8)
C1A 0.025(8) 0.029(7) 0.030(8) 0.004(6) 0.022(7) 0.005(6)
C2A 0.088(10) 0.072(10) 0.044(9) -0.004(7) 0.055(7) 0.014(8)
C3A 0.128(14) 0.21(2) 0.110(16) -0.071(16) 0.051(11) -0.026(15)
C4A 0.089(11) 0.062(11) 0.056(12) -0.021(9) 0.047(9) 0.010(9)
C5A 0.17(2) 0.105(13) 0.14(2) 0.036(12) 0.118(18) 0.021(13)
O3A 0.050(10) 0.056(9) 0.070(14) -0.003(8) 0.019(9) 0.000(7)
O4A 0.083(10) 0.046(10) 0.24(2) 0.008(12) 0.062(12) -0.010(8)
C6A 0.077(11) 0.061(14) 0.13(3) -0.020(12) 0.047(12) -0.011(9)
C7A 0.101(17) 0.069(16) 0.099(18) -0.019(11) 0.038(14) 0.022(12)
C8A 0.17(2) 0.039(13) 0.101(18) -0.010(12) 0.064(16) -0.024(14)
C9A 0.15(3) 0.085(19) 0.16(2) 0.025(17) 0.06(2) 0.052(17)
C10A 0.127(18) 0.056(18) 0.31(5) 0.01(2) 0.085(19) 0.051(14)
O5A 0.030(7) 0.106(14) 0.060(11) -0.026(9) 0.006(7) 0.024(8)
O6A 0.049(8) 0.191(15) 0.094(11) -0.038(10) 0.020(8) 0.005(10)
C11A 0.026(9) 0.12(2) 0.088(11) -0.023(10) 0.006(7) 0.020(10)
C12A 0.031(9) 0.155(16) 0.125(14) -0.031(11) 0.018(8) 0.024(9)
C13A 0.042(13) 0.158(16) 0.14(2) -0.037(12) 0.018(13) 0.026(10)
C14A 0.072(15) 0.21(2) 0.152(17) -0.007(14) 0.041(12) 0.018(14)
C15A 0.039(10) 0.119(19) 0.125(15) -0.010(12) 0.013(9) 0.010(11)
O7A 0.063(10) 0.049(9) 0.062(13) -0.027(8) 0.009(8) 0.000(7)
O8A 0.081(8) 0.027(7) 0.168(15) 0.006(9) -0.005(8) -0.009(6)
C16A 0.080(9) 0.026(8) 0.176(19) -0.029(8) 0.008(9) -0.008(6)
C17A 0.110(10) 0.033(8) 0.196(17) -0.041(8) 0.030(9) -0.024(7)
C18A 0.110(9) 0.049(11) 0.201(19) -0.040(11) 0.030(9) -0.024(7)
C19A 0.103(13) 0.030(10) 0.196(17) -0.042(9) 0.027(10) -0.025(9)
C20A 0.144(14) 0.040(9) 0.203(17) -0.034(9) 0.028(10) -0.021(8)
O9A 0.066(11) 0.085(12) 0.034(9) -0.019(8) -0.001(8) 0.005(9)
O10A 0.20(2) 0.090(11) 0.086(14) 0.001(9) 0.076(14) 0.031(11)
C21A 0.066(14) 0.091(12) 0.060(12) 0.000(9) 0.002(11) 0.041(11)
C22A 0.148(16) 0.154(15) 0.073(13) -0.033(11) 0.000(11) 0.052(13)
C23A 0.17(2) 0.19(2) 0.078(16) -0.037(14) 0.007(15) 0.032(17)
C24A 0.152(16) 0.20(3) 0.097(18) -0.017(17) -0.006(12) 0.048(14)
C25A 0.24(3) 0.160(15) 0.16(2) -0.026(12) 0.021(19) 0.074(14)
O11A 0.057(8) 0.090(14) 0.039(11) -0.010(9) 0.018(7) -0.017(8)
O12A 0.029(7) 0.22(2) 0.043(9) 0.004(10) 0.004(6) -0.012(10)
C26A 0.028(9) 0.064(14) 0.041(9) 0.005(9) 0.007(7) 0.002(8)
C27A 0.027(9) 0.083(13) 0.053(11) 0.012(9) -0.012(8) -0.003(8)
C28A 0.072(16) 0.103(14) 0.09(2) -0.013(12) -0.007(15) -0.016(11)
C29A 0.041(10) 0.14(2) 0.087(16) 0.028(14) 0.004(10) 0.014(11)
C30A 0.055(14) 0.16(2) 0.107(16) 0.069(16) -0.002(12) 0.012(14)
O13A 0.034(6) 0.030(7) 0.051(9) 0.009(6) 0.014(6) 0.005(5)
O14A 0.044(7) 0.023(6) 0.048(9) -0.012(5) 0.017(6) -0.012(5)
O15A 0.024(6) 0.053(8) 0.022(6) 0.009(5) 0.007(5) -0.013(6)
O16A 0.045(7) 0.019(6) 0.025(7) -0.003(4) -0.004(6) 0.013(5)
O17A 0.028(6) 0.022(6) 0.050(9) 0.000(6) -0.001(5) 0.008(5)
O18A 0.041(7) 0.046(8) 0.024(7) -0.007(6) 0.015(5) 0.001(6)
C36A 0.048(8) 0.058(12) 0.047(13) 0.019(9) -0.007(8) 0.015(7)
C37A 0.095(17) 0.072(11) 0.061(15) -0.006(10) -0.025(12) 0.053(11)
C38A 0.089(15) 0.096(18) 0.081(14) 0.055(13) 0.043(13) 0.046(13)
C31 0.038(5) 0.043(5) 0.048(6) 0.006(4) 0.019(4) -0.011(4)
C35 0.038(5) 0.046(5) 0.033(6) 0.008(4) 0.000(4) 0.008(4)

loop_
_atom_type_symbol
_atom_type_description
_atom_type_scat_dispersion_real
_atom_type_scat_dispersion_imag
_atom_type_scat_source
C C 0.0033 0.0016 'International Tables Vol C Tables 4.2.6.8 and 6.1.1.4'
H H 0.0000 0.0000 'International Tables Vol C Tables 4.2.6.8 and 6.1.1.4'
O O 0.0106 0.0060 'International Tables Vol C Tables 4.2.6.8 and 6.1.1.4'
P P 0.1023 0.0942 'International Tables Vol C Tables 4.2.6.8 and 6.1.1.4'
Mn Mn 0.3368 0.7283 'International Tables Vol C Tables 4.2.6.8 and 6.1.1.4'

loop_
_geom_angle_atom_site_label_1
_geom_angle_atom_site_label_2
_geom_angle_atom_site_label_3
_geom_angle
_geom_angle_site_symmetry_1
_geom_angle_site_symmetry_3
O18A Mn1 O14A 102.8(5) . .
O17 Mn1 O18 102.4(4) 6_556 .
O17 Mn1 O14 105.8(4) 6_556 .
O18 Mn1 O14 102.5(4) . .
O18A Mn1 O17A 102.9(5) . 6_556
O14A Mn1 O17A 103.3(4) . 6_556
O17 Mn1 O1 88.2(4) 6_556 .
O18 Mn1 O1 163.1(4) . .
O14 Mn1 O1 87.0(4) . .
O18A Mn1 O5A 86.7(4) . .
O14A Mn1 O5A 87.1(5) . .
O17A Mn1 O5A 163.6(5) 6_556 .
O17 Mn1 O3 87.9(4) 6_556 .
O18 Mn1 O3 86.8(4) . .
O14 Mn1 O3 161.1(4) . .
O1 Mn1 O3 80.3(4) . .
O18A Mn1 O3A 88.4(5) . .
O14A Mn1 O3A 162.4(5) . .
O17A Mn1 O3A 87.0(4) 6_556 .
O5A Mn1 O3A 79.9(5) . .
O18A Mn1 O1A 164.4(5) . .
O14A Mn1 O1A 86.5(4) . .
O17A Mn1 O1A 86.8(5) 6_556 .
O5A Mn1 O1A 81.2(5) . .
O3A Mn1 O1A 79.9(5) . .
O17 Mn1 O5 163.4(5) 6_556 .
O18 Mn1 O5 86.9(5) . .
O14 Mn1 O5 85.2(4) . .
O1 Mn1 O5 79.9(5) . .
O3 Mn1 O5 78.8(5) . .
O13A Mn2 O16A 103.5(4) 6_556 .
O13A Mn2 O15A 99.6(5) 6_556 .
O16A Mn2 O15A 106.6(5) . .
O15 Mn2 O13 100.8(4) . 6_556
O15 Mn2 O16 105.5(4) . .
O13 Mn2 O16 103.3(4) 6_556 .
O15 Mn2 O11 89.0(4) . .
O13 Mn2 O11 164.7(4) 6_556 .
O16 Mn2 O11 85.2(4) . .
O13A Mn2 O9A 90.2(5) 6_556 .
O16A Mn2 O9A 87.2(5) . .
O15A Mn2 O9A 160.5(5) . .
O15 Mn2 O7 85.4(4) . .
O13 Mn2 O7 89.6(4) 6_556 .
O16 Mn2 O7 161.0(4) . .
O11 Mn2 O7 79.3(5) . .
O15 Mn2 O9 164.2(4) . .
O13 Mn2 O9 86.3(4) 6_556 .
O16 Mn2 O9 86.3(4) . .
O11 Mn2 O9 81.5(4) . .
O7 Mn2 O9 80.5(5) . .
O13A Mn2 O11A 165.9(5) 6_556 .
O16A Mn2 O11A 87.2(5) . .
O15A Mn2 O11A 85.7(4) . .
O9A Mn2 O11A 81.2(5) . .
O13A Mn2 O7A 87.2(4) 6_556 .
O16A Mn2 O7A 163.5(5) . .
O15A Mn2 O7A 83.4(5) . .
O9A Mn2 O7A 80.2(5) . .
O11A Mn2 O7A 80.5(5) . .
O15A P1 O13A 110.3(7) . .
O15A P1 O14A 113.6(7) . .
O13A P1 O14A 109.2(6) . .
O13 P1 O14 109.6(5) . .
O13 P1 O15 112.5(6) . .
O14 P1 O15 108.9(5) . .
O15A P1 C31 106.7(5) . .
O13 P1 C31 108.1(5) . .
O13A P1 C31 109.0(5) . .
O14A P1 C31 107.9(5) . .
O14 P1 C31 108.9(4) . .
O15 P1 C31 108.8(4) . .
O16 P2 O18 110.3(6) . .
O17A P2 O16A 110.8(6) . .
O16 P2 O17 113.2(5) . .
O18 P2 O17 111.7(6) . .
O17A P2 O18A 111.9(7) . .
O16A P2 O18A 108.3(6) . .
O17A P2 C35 107.5(5) . .
O16 P2 C35 107.2(5) . .
O18 P2 C35 107.4(5) . .
O16A P2 C35 109.3(5) . .
O17 P2 C35 106.8(4) . .
O18A P2 C35 109.1(5) . .
C1 O1 Mn1 120.7(9) . .
O1 C1 O2 133.7(12) . .
O1 C1 C2 112.7(10) . .
O2 C1 C2 113.6(9) . .
C1 C2 C5 111.2(8) . .
C1 C2 C3 108.2(7) . .
C5 C2 C3 110.0(8) . .
C1 C2 C4 108.9(7) . .
C5 C2 C4 108.8(8) . .
C3 C2 C4 109.8(8) . .
C6 O3 Mn1 125.5(9) . .
O3 C6 O4 127.7(11) . .
O3 C6 C7 117.9(10) . .
O4 C6 C7 114.4(9) . .
C6 C7 C10 111.1(7) . .
C6 C7 C8 110.5(7) . .
C10 C7 C8 108.8(8) . .
C6 C7 C9 108.3(7) . .
C10 C7 C9 108.8(8) . .
C8 C7 C9 109.3(8) . .
C11 O5 Mn1 123.9(10) . .
O5 C11 O6 128.5(12) . .
O5 C11 C12 118.6(10) . .
O6 C11 C12 113.0(10) . .
C11 C12 C13 111.1(7) . .
C11 C12 C15 109.5(8) . .
C13 C12 C15 110.3(8) . .
C11 C12 C14 109.9(8) . .
C13 C12 C14 108.2(8) . .
C15 C12 C14 107.9(8) . .
C16 O7 Mn2 128.6(9) . .
O7 C16 O8 125.0(11) . .
O7 C16 C17 120.8(10) . .
O8 C16 C17 114.2(9) . .
C16 C17 C19 111.3(7) . .
C16 C17 C18 111.5(7) . .
C19 C17 C18 109.2(7) . .
C16 C17 C20 108.2(7) . .
C19 C17 C20 108.4(7) . .
C18 C17 C20 108.2(7) . .
C21 O9 Mn2 126.1(9) . .
O9 C21 O10 128.1(11) . .
O9 C21 C22 116.4(10) . .
O10 C21 C22 115.4(10) . .
C21 C22 C24 113.2(8) . .
C21 C22 C25 112.8(8) . .
C24 C22 C25 112.9(9) . .
C21 C22 C23 105.3(8) . .
C24 C22 C23 106.4(8) . .
C25 C22 C23 105.5(8) . .
C26 O11 Mn2 127.7(9) . .
O11 C26 O12 127.0(11) . .
O11 C26 C27 117.7(10) . .
O12 C26 C27 115.3(9) . .
C26 C27 C29 111.4(8) . .
C26 C27 C30 109.7(7) . .
C29 C27 C30 109.3(8) . .
C26 C27 C28 109.0(7) . .
C29 C27 C28 109.0(8) . .
C30 C27 C28 108.4(8) . .
P1 O13 Mn2 134.4(7) . 6_556
P1 O14 Mn1 133.3(6) . .
P1 O15 Mn2 134.1(6) . .
P2 O16 Mn2 133.2(6) . .
P2 O17 Mn1 134.7(6) . 6_556
P2 O18 Mn1 135.3(6) . .
C1A O1A Mn1 123.0(10) . .
O1A C1A O2A 129.3(11) . .
O1A C1A C2A 121.6(10) . .
O2A C1A C2A 109.1(9) . .
C1A C2A C3A 111.6(7) . .
C1A C2A C4A 108.9(7) . .
C3A C2A C4A 110.5(8) . .
C1A C2A C5A 108.2(7) . .
C3A C2A C5A 109.5(8) . .
C4A C2A C5A 108.0(7) . .
C6A O3A Mn1 124.4(10) . .
O3A C6A O4A 129.4(12) . .
O3A C6A C7A 116.3(11) . .
O4A C6A C7A 114.3(10) . .
C6A C7A C10A 110.7(7) . .
C6A C7A C9A 110.8(8) . .
C10A C7A C9A 108.9(8) . .
C6A C7A C8A 108.2(7) . .
C10A C7A C8A 110.2(8) . .
C9A C7A C8A 108.0(8) . .
C11A O5A Mn1 126.5(10) . .
O5A C11A O6A 127.9(12) . .
O5A C11A C12A 118.7(10) . .
O6A C11A C12A 113.4(10) . .
C11A C12A C14A 111.4(8) . .
C11A C12A C13A 109.7(7) . .
C14A C12A C13A 110.0(8) . .
C11A C12A C15A 108.8(7) . .
C14A C12A C15A 109.0(8) . .
C13A C12A C15A 107.8(8) . .
C16A O7A Mn2 125.8(10) . .
O7A C16A O8A 128.2(12) . .
O7A C16A C17A 118.1(11) . .
O8A C16A C17A 113.6(9) . .
C16A C17A C18A 111.8(7) . .
C16A C17A C19A 108.5(7) . .
C18A C17A C19A 109.9(8) . .
C16A C17A C20A 110.5(7) . .
C18A C17A C20A 109.0(8) . .
C19A C17A C20A 107.0(7) . .
C21A O9A Mn2 125.0(11) . .
O9A C21A O10A 131.6(13) . .
O9A C21A C22A 110.8(11) . .
O10A C21A C22A 117.5(11) . .
C21A C22A C24A 110.4(9) . .
C21A C22A C25A 111.5(9) . .
C24A C22A C25A 110.6(10) . .
C21A C22A C23A 108.2(9) . .
C24A C22A C23A 108.3(9) . .
C25A C22A C23A 107.7(9) . .
C26A O11A Mn2 124.4(10) . .
O11A C26A O12A 128.7(11) . .
O11A C26A C27A 116.4(10) . .
O12A C26A C27A 114.9(9) . .
C26A C27A C30A 111.3(7) . .
C26A C27A C29A 109.4(7) . .
C30A C27A C29A 110.0(8) . .
C26A C27A C28A 108.1(7) . .
C30A C27A C28A 109.1(8) . .
C29A C27A C28A 108.9(8) . .
P1 O13A Mn2 137.1(7) . 6_556
P1 O14A Mn1 135.0(8) . .
P1 O15A Mn2 137.3(6) . .
P2 O16A Mn2 135.9(7) . .
P2 O17A Mn1 135.5(7) . 6_556
P2 O18A Mn1 134.9(7) . .
C33 C31 C32 112.3(13) . .
C32A C31 C33A 110.5(12) . .
C33 C31 C34 108.7(11) . .
C32 C31 C34 107.5(13) . .
C32A C31 C34A 109.9(12) . .
C33A C31 C34A 102.4(12) . .
C33 C31 P1 111.4(7) . .
C32A C31 P1 111.8(9) . .
C32 C31 P1 108.7(8) . .
C33A C31 P1 111.6(9) . .
C34 C31 P1 108.1(8) . .
C34A C31 P1 110.2(8) . .
C37 C35 C38 110.6(12) . .
C38A C35 C37A 108.1(16) . .
C38A C35 C36A 110.9(14) . .
C37A C35 C36A 109.7(13) . .
C37 C35 C36 105.4(11) . .
C38 C35 C36 110.0(11) . .
C38A C35 P2 112.7(9) . .
C37 C35 P2 110.3(8) . .
C38 C35 P2 108.5(8) . .
C37A C35 P2 108.8(9) . .
C36A C35 P2 106.7(8) . .
C36 C35 P2 111.9(7) . .

loop_
_geom_bond_atom_site_label_1
_geom_bond_atom_site_label_2
_geom_bond_distance
_geom_bond_site_symmetry_2
Mn1 O18A 2.109(11) .
Mn1 O17 2.131(9) 6_556
Mn1 O14A 2.134(11) .
Mn1 O18 2.140(10) .
Mn1 O14 2.141(9) .
Mn1 O17A 2.156(10) 6_556
Mn1 O1 2.272(12) .
Mn1 O5A 2.280(13) .
Mn1 O3 2.310(12) .
Mn1 O3A 2.321(14) .
Mn1 O1A 2.336(13) .
Mn1 O5 2.357(13) .
Mn2 O13A 2.101(11) 6_556
Mn2 O15 2.106(10) .
Mn2 O16A 2.113(10) .
Mn2 O15A 2.140(10) .
Mn2 O13 2.155(10) 6_556
Mn2 O16 2.168(9) .
Mn2 O11 2.274(11) .
Mn2 O9A 2.294(14) .
Mn2 O7 2.300(12) .
Mn2 O9 2.312(13) .
Mn2 O11A 2.344(14) .
Mn2 O7A 2.350(13) .
P1 O15A 1.472(11) .
P1 O13 1.499(9) .
P1 O13A 1.522(10) .
P1 O14A 1.524(10) .
P1 O14 1.540(9) .
P1 O15 1.549(10) .
P1 C31 1.823(6) .
P2 O17A 1.484(10) .
P2 O16 1.497(9) .
P2 O18 1.511(10) .
P2 O16A 1.519(10) .
P2 O17 1.522(9) .
P2 O18A 1.550(11) .
P2 C35 1.811(6) .
O1 C1 1.153(9) .
O2 C1 1.250(9) .
C1 C2 1.541(9) .
C2 C5 1.546(9) .
C2 C3 1.548(9) .
C2 C4 1.561(9) .
O3 C6 1.164(9) .
O4 C6 1.261(9) .
C6 C7 1.531(8) .
C7 C10 1.547(9) .
C7 C8 1.556(9) .
C7 C9 1.565(9) .
O5 C11 1.181(9) .
O6 C11 1.258(9) .
C11 C12 1.530(8) .
C12 C13 1.544(9) .
C12 C15 1.560(9) .
C12 C14 1.566(9) .
O7 C16 1.156(8) .
O8 C16 1.259(9) .
C16 C17 1.522(8) .
C17 C19 1.555(9) .
C17 C18 1.556(9) .
C17 C20 1.573(9) .
O9 C21 1.165(9) .
O10 C21 1.263(9) .
C21 C22 1.518(9) .
C22 C24 1.527(9) .
C22 C25 1.529(9) .
C22 C23 1.661(16) .
O11 C26 1.172(9) .
O12 C26 1.247(9) .
C26 C27 1.534(8) .
C27 C29 1.548(9) .
C27 C30 1.557(9) .
C27 C28 1.561(9) .
O13 Mn2 2.155(10) 6_556
O17 Mn1 2.131(9) 6_556
C32 C31 1.539(9) .
C33 C31 1.533(9) .
C34 C31 1.552(9) .
C36 C35 1.556(9) .
C37 C35 1.536(9) .
C38 C35 1.545(9) .
O1A C1A 1.160(9) .
O2A C1A 1.260(9) .
C1A C2A 1.531(8) .
C2A C3A 1.538(9) .
C2A C4A 1.556(9) .
C2A C5A 1.567(9) .
O3A C6A 1.159(9) .
O4A C6A 1.254(9) .
C6A C7A 1.534(8) .
C7A C10A 1.549(9) .
C7A C9A 1.559(9) .
C7A C8A 1.560(9) .
O5A C11A 1.170(9) .
O6A C11A 1.256(9) .
C11A C12A 1.531(8) .
C12A C14A 1.542(9) .
C12A C13A 1.559(9) .
C12A C15A 1.570(9) .
O7A C16A 1.161(9) .
O8A C16A 1.249(9) .
C16A C17A 1.527(8) .
C17A C18A 1.544(9) .
C17A C19A 1.563(9) .
C17A C20A 1.567(9) .
O9A C21A 1.175(9) .
O10A C21A 1.250(9) .
C21A C22A 1.532(9) .
C22A C24A 1.541(10) .
C22A C25A 1.547(10) .
C22A C23A 1.594(19) .
O11A C26A 1.160(9) .
O12A C26A 1.252(9) .
C26A C27A 1.539(8) .
C27A C30A 1.542(9) .
C27A C29A 1.554(9) .
C27A C28A 1.565(9) .
O13A Mn2 2.101(11) 6_556
O17A Mn1 2.156(10) 6_556
C32A C31 1.538(9) .
C33A C31 1.549(9) .
C34A C31 1.557(9) .
C36A C35 1.555(9) .
C37A C35 1.545(9) .
C38A C35 1.530(9) .

loop_
_platon_squeeze_void_nr
_platon_squeeze_void_average_x
_platon_squeeze_void_average_y
_platon_squeeze_void_average_z
_platon_squeeze_void_volume
_platon_squeeze_void_count_electrons
_platon_squeeze_void_content
1 0.250 0.250 0.000 323 173 ' '
2 0.750 0.750 0.000 323 173 ' '
3 0.250 0.750 0.500 323 172 ' '
4 0.750 0.250 0.500 323 172 ' '
